data_2229423
loop_
_publ_author_name
'Cheon, Sanghun'
'Kim, Tae Ho'
'Park, Ki-Min'
'Kim, Jineun'

_publ_section_title
;
 Monocrotophos: dimethyl (<i>E</i>)-1-methyl-2-(methylcarbamoyl)ethenyl
 phosphate
;
_journal_coeditor_code JH2262
_journal_issue 3
_journal_name_full 'Acta Crystallographica Section E'
_journal_page_first o584
_journal_paper_doi 10.1107/S1600536811003898
_journal_volume 67
_journal_year 2011
_chemical_formula_iupac 'C7 H14 N O5 P'
_chemical_formula_moiety 'C7 H14 N O5 P'
_chemical_formula_sum 'C7 H14 N O5 P'
_chemical_formula_weight 223.16
_chemical_name_common
;
dimethyl (<i>E</i>)-1-methyl-2-(methylcarbamoyl)ethenyl phosphate
;
_chemical_name_systematic
;
(2E)-3-[(dimethoxyphosphoryl)oxy]-N-methylbut-2-enamide
;
_space_group_IT_number 14
_symmetry_cell_setting monoclinic
_symmetry_space_group_name_Hall '-P 2yn'
_symmetry_space_group_name_H-M 'P 1 21/n 1'
_atom_sites_solution_hydrogens geom
_atom_sites_solution_primary direct
_atom_sites_solution_secondary difmap
_audit_creation_method SHELXTL
_cell_angle_alpha 90.00
_cell_angle_beta 115.3770(10)
_cell_angle_gamma 90.00
_cell_formula_units_Z 4
_cell_length_a 10.0498(2)
_cell_length_b 11.3501(2)
_cell_length_c 10.4587(2)
_cell_measurement_reflns_used 9925
_cell_measurement_temperature 173(2)
_cell_measurement_theta_max 28.27
_cell_measurement_theta_min 2.35
_cell_volume 1077.87(4)
_computing_cell_refinement 'SAINT (Bruker, 2006)'
_computing_data_collection 'APEX2 (Bruker, 2006)'
_computing_data_reduction 'SAINT (Bruker, 2006)'
_computing_molecular_graphics 'SHELXTL (Sheldrick, 2008 and DIAMOND (Brandenburg, 1998)'
_computing_publication_material 'SHELXTL (Sheldrick, 2008'
_computing_structure_refinement 'SHELXTL (Sheldrick, 2008'
_computing_structure_solution 'SHELXTL (Sheldrick, 2008)'
_diffrn_ambient_temperature 173(2)
_diffrn_measured_fraction_theta_full 1.000
_diffrn_measured_fraction_theta_max 1.000
_diffrn_measurement_device_type 'Bruker APEXII CCD'
_diffrn_measurement_method '\f and \w'
_diffrn_radiation_monochromator graphite
_diffrn_radiation_source 'fine-focus sealed tube'
_diffrn_radiation_type MoK\a
_diffrn_radiation_wavelength 0.71073
_diffrn_reflns_av_R_equivalents 0.0320
_diffrn_reflns_av_sigmaI/netI 0.0184
_diffrn_reflns_limit_h_max 13
_diffrn_reflns_limit_h_min -13
_diffrn_reflns_limit_k_max 15
_diffrn_reflns_limit_k_min -15
_diffrn_reflns_limit_l_max 13
_diffrn_reflns_limit_l_min -13
_diffrn_reflns_number 17626
_diffrn_reflns_theta_full 28.27
_diffrn_reflns_theta_max 28.27
_diffrn_reflns_theta_min 2.35
_exptl_absorpt_coefficient_mu 0.253
_exptl_absorpt_correction_T_max 0.9395
_exptl_absorpt_correction_T_min 0.9167
_exptl_absorpt_correction_type multi-scan
_exptl_absorpt_process_details '(SADABS; Sheldrick, 1996)'
_exptl_crystal_colour colourless
_exptl_crystal_density_diffrn 1.375
_exptl_crystal_density_method 'not measured'
_exptl_crystal_description block
_exptl_crystal_F_000 472
_exptl_crystal_size_max 0.35
_exptl_crystal_size_mid 0.35
_exptl_crystal_size_min 0.25
_refine_diff_density_max 0.373
_refine_diff_density_min -0.378
_refine_ls_extinction_method none
_refine_ls_goodness_of_fit_ref 1.084
_refine_ls_hydrogen_treatment constr
_refine_ls_matrix_type full
_refine_ls_number_parameters 155
_refine_ls_number_reflns 2673
_refine_ls_number_restraints 0
_refine_ls_restrained_S_all 1.084
_refine_ls_R_factor_all 0.0428
_refine_ls_R_factor_gt 0.0396
_refine_ls_shift/su_max_lt 0.001
_refine_ls_shift/su_mean 0.000
_refine_ls_structure_factor_coef Fsqd
_refine_ls_weighting_details 'calc w=1/[\s^2^(Fo^2^)+(0.0647P)^2^+0.3928P] where P=(Fo^2^+2Fc^2^)/3'
_refine_ls_weighting_scheme calc
_refine_ls_wR_factor_gt 0.1156
_refine_ls_wR_factor_ref 0.1186
_reflns_number_gt 2411
_reflns_number_total 2673
_reflns_threshold_expression I>2\s(I)
_cod_data_source_file jh2262.cif
_cod_data_source_block I
_cod_original_sg_symbol_H-M 'P 21/n'
_cod_database_code 2229423
_cod_database_fobs_code 2229423

loop_
_symmetry_equiv_pos_as_xyz
'x, y, z'
'-x+1/2, y+1/2, -z+1/2'
'-x, -y, -z'
'x-1/2, -y-1/2, z-1/2'

loop_
_atom_site_type_symbol
_atom_site_label
_atom_site_fract_x
_atom_site_fract_y
_atom_site_fract_z
_atom_site_U_iso_or_equiv
_atom_site_adp_type
_atom_site_calc_flag
_atom_site_refinement_flags
_atom_site_occupancy
_atom_site_disorder_assembly
_atom_site_disorder_group
P P1 0.72597(4) 0.12670(3) 0.30753(4) 0.02990(14) Uani d . 1 . .
O O1 0.87089(17) 0.17794(17) 0.35222(16) 0.0442(4) Uani d P 0.833(2) A 1
O O2 0.60357(16) 0.22189(12) 0.25429(17) 0.0421(4) Uani d P 0.833(2) A 1
O O3 0.69477(16) 0.05711(13) 0.41970(14) 0.0404(4) Uani d P 0.833(2) A 1
O O1' 0.8042(9) 0.2366(7) 0.2975(8) 0.0385(17) Uani d P 0.167(2) A 2
O O2' 0.5877(7) 0.1471(7) 0.3323(7) 0.0414(18) Uani d P 0.167(2) A 2
O O3' 0.8319(8) 0.0599(7) 0.4465(7) 0.0446(19) Uani d P 0.167(2) A 2
O O4 0.68546(12) 0.03323(9) 0.18490(11) 0.0319(2) Uani d . 1 A .
O O5 0.75176(15) 0.08602(13) -0.19560(13) 0.0486(3) Uani d . 1 A .
N N1 0.55391(16) 0.20368(14) -0.26018(15) 0.0423(3) Uani d . 1 A .
H H1N 0.4883 0.2357 -0.2360 0.051 Uiso calc R 1 . .
C C1 0.44938(19) 0.19657(18) 0.2069(2) 0.0494(4) Uani d . 1 . .
H H1A 0.3929 0.2700 0.1787 0.074 Uiso calc PR 0.833(2) A 1
H H1B 0.4335 0.1597 0.2840 0.074 Uiso calc PR 0.833(2) A 1
H H1C 0.4168 0.1428 0.1259 0.074 Uiso calc PR 0.833(2) A 1
H H1D 0.3692 0.2054 0.2359 0.074 Uiso calc PR 0.167(2) A 2
H H1E 0.4189 0.1421 0.1267 0.074 Uiso calc PR 0.167(2) A 2
H H1F 0.4726 0.2735 0.1790 0.074 Uiso calc PR 0.167(2) A 2
C C2 0.7899(3) -0.0384(2) 0.4980(2) 0.0655(6) Uani d . 1 . .
H H2A 0.7542 -0.0715 0.5641 0.098 Uiso calc PR 0.833(2) A 1
H H2B 0.8904 -0.0087 0.5510 0.098 Uiso calc PR 0.833(2) A 1
H H2C 0.7898 -0.0998 0.4321 0.098 Uiso calc PR 0.833(2) A 1
H H2D 0.8730 -0.0660 0.5840 0.098 Uiso calc PR 0.167(2) A 2
H H2E 0.7597 -0.1009 0.4265 0.098 Uiso calc PR 0.167(2) A 2
H H2F 0.7073 -0.0181 0.5201 0.098 Uiso calc PR 0.167(2) A 2
C C3 0.72637(16) 0.04930(12) 0.07257(14) 0.0284(3) Uani d . 1 . .
C C4 0.86253(19) -0.01539(16) 0.09550(19) 0.0442(4) Uani d . 1 A .
H H4A 0.8863 -0.0020 0.0151 0.066 Uiso calc R 1 . .
H H4B 0.8477 -0.0998 0.1041 0.066 Uiso calc R 1 . .
H H4C 0.9438 0.0128 0.1825 0.066 Uiso calc R 1 . .
C C5 0.63716(16) 0.11200(13) -0.03706(15) 0.0298(3) Uani d . 1 A .
H H5A 0.5546 0.1478 -0.0310 0.036 Uiso calc R 1 . .
C C6 0.65555(17) 0.13105(13) -0.16923(16) 0.0324(3) Uani d . 1 . .
C C7 0.5494(3) 0.2307(3) -0.3968(2) 0.0675(7) Uani d . 1 . .
H H7A 0.4682 0.2854 -0.4472 0.101 Uiso calc R 1 A .
H H7B 0.5341 0.1580 -0.4518 0.101 Uiso calc R 1 . .
H H7C 0.6427 0.2670 -0.3841 0.101 Uiso calc R 1 . .

loop_
_atom_site_aniso_label
_atom_site_aniso_U_11
_atom_site_aniso_U_22
_atom_site_aniso_U_33
_atom_site_aniso_U_12
_atom_site_aniso_U_13
_atom_site_aniso_U_23
P1 0.0279(2) 0.0352(2) 0.0273(2) -0.00341(13) 0.01246(16) -0.00360(13)
O1 0.0347(8) 0.0594(11) 0.0381(8) -0.0165(8) 0.0151(6) -0.0108(7)
O2 0.0392(8) 0.0322(7) 0.0528(8) 0.0013(5) 0.0176(6) -0.0072(6)
O3 0.0375(8) 0.0562(9) 0.0320(7) 0.0005(6) 0.0194(6) 0.0036(6)
O1' 0.045(4) 0.034(4) 0.044(4) -0.014(3) 0.027(4) -0.011(3)
O2' 0.027(3) 0.062(4) 0.039(4) 0.006(3) 0.019(3) -0.006(3)
O3' 0.038(4) 0.053(4) 0.031(3) -0.004(3) 0.004(3) 0.005(3)
O4 0.0373(6) 0.0325(5) 0.0290(5) -0.0056(4) 0.0172(4) -0.0023(4)
O5 0.0465(7) 0.0676(8) 0.0418(7) 0.0217(6) 0.0284(6) 0.0121(6)
N1 0.0413(7) 0.0568(8) 0.0342(7) 0.0167(6) 0.0214(6) 0.0118(6)
C1 0.0347(8) 0.0538(10) 0.0550(11) 0.0079(7) 0.0149(7) -0.0083(8)
C2 0.0593(13) 0.0810(15) 0.0554(12) 0.0133(11) 0.0237(10) 0.0319(11)
C3 0.0318(7) 0.0271(6) 0.0287(6) -0.0031(5) 0.0152(5) -0.0037(5)
C4 0.0429(9) 0.0498(9) 0.0429(9) 0.0172(7) 0.0214(7) 0.0102(7)
C5 0.0287(7) 0.0333(7) 0.0305(7) 0.0020(5) 0.0156(6) -0.0014(5)
C6 0.0318(7) 0.0369(7) 0.0298(7) 0.0020(5) 0.0147(6) 0.0005(5)
C7 0.0618(13) 0.1063(19) 0.0439(10) 0.0368(13) 0.0317(10) 0.0331(11)

loop_
_atom_type_symbol
_atom_type_description
_atom_type_scat_dispersion_real
_atom_type_scat_dispersion_imag
_atom_type_scat_source
C C 0.0033 0.0016 'International Tables Vol C Tables 4.2.6.8 and 6.1.1.4'
H H 0.0000 0.0000 'International Tables Vol C Tables 4.2.6.8 and 6.1.1.4'
N N 0.0061 0.0033 'International Tables Vol C Tables 4.2.6.8 and 6.1.1.4'
O O 0.0106 0.0060 'International Tables Vol C Tables 4.2.6.8 and 6.1.1.4'
P P 0.1023 0.0942 'International Tables Vol C Tables 4.2.6.8 and 6.1.1.4'

loop_
_geom_angle_atom_site_label_1
_geom_angle_atom_site_label_2
_geom_angle_atom_site_label_3
_geom_angle_site_symmetry_1
_geom_angle_site_symmetry_3
_geom_angle
_geom_angle_publ_flag
O1 P1 O1' . . 37.3(3) ?
O1 P1 O2' . . 138.0(3) ?
O1' P1 O2' . . 115.2(4) ?
O1 P1 O2 . . 111.70(10) ?
O1' P1 O2 . . 75.8(3) ?
O2' P1 O2 . . 47.1(3) ?
O1 P1 O3 . . 117.47(9) ?
O1' P1 O3 . . 139.1(3) ?
O2' P1 O3 . . 57.3(3) ?
O2 P1 O3 . . 103.86(8) ?
O1 P1 O4 . . 113.96(8) ?
O1' P1 O4 . . 117.5(3) ?
O2' P1 O4 . . 107.5(3) ?
O2 P1 O4 . . 106.74(7) ?
O3 P1 O4 . . 101.93(7) ?
O1 P1 O3' . . 73.0(3) ?
O1' P1 O3' . . 107.2(4) ?
O2' P1 O3' . . 102.6(4) ?
O2 P1 O3' . . 141.6(3) ?
O3 P1 O3' . . 48.4(3) ?
O4 P1 O3' . . 105.2(3) ?
C1 O2 P1 . . 123.79(13) ?
C2 O3 P1 . . 120.71(13) ?
P1 O2' C1 . . 117.4(5) ?
C2 O3' P1 . . 123.3(5) ?
C3 O4 P1 . . 121.57(9) ?
C6 N1 C7 . . 121.65(15) ?
C6 N1 H1N . . 119.2 ?
C7 N1 H1N . . 119.2 ?
O2 C1 O2' . . 48.6(3) ?
O2 C1 H1A . . 109.5 ?
O2' C1 H1A . . 139.2 ?
O2 C1 H1B . . 109.5 ?
O2' C1 H1B . . 63.5 ?
H1A C1 H1B . . 109.5 ?
O2 C1 H1C . . 109.5 ?
O2' C1 H1C . . 110.6 ?
H1A C1 H1C . . 109.5 ?
H1B C1 H1C . . 109.5 ?
O2 C1 H1D . . 141.2 ?
O2' C1 H1D . . 109.5 ?
H1A C1 H1D . . 63.8 ?
H1B C1 H1D . . 49.0 ?
H1C C1 H1D . . 108.5 ?
O2 C1 H1E . . 108.4 ?
O2' C1 H1E . . 109.5 ?
H1A C1 H1E . . 110.5 ?
H1B C1 H1E . . 109.5 ?
H1C C1 H1E . . 1.2 ?
H1D C1 H1E . . 109.5 ?
O2 C1 H1F . . 64.3 ?
O2' C1 H1F . . 109.5 ?
H1A C1 H1F . . 48.2 ?
H1B C1 H1F . . 140.3 ?
H1C C1 H1F . . 109.3 ?
H1D C1 H1F . . 109.5 ?
H1E C1 H1F . . 109.5 ?
O3' C2 O3 . . 54.0(3) ?
O3' C2 H2A . . 148.2 ?
O3 C2 H2A . . 109.5 ?
O3' C2 H2B . . 61.9 ?
O3 C2 H2B . . 109.5 ?
H2A C2 H2B . . 109.5 ?
O3' C2 H2C . . 102.0 ?
O3 C2 H2C . . 109.5 ?
H2A C2 H2C . . 109.5 ?
H2B C2 H2C . . 109.5 ?
O3' C2 H2D . . 109.5 ?
O3 C2 H2D . . 148.9 ?
H2A C2 H2D . . 69.9 ?
H2B C2 H2D . . 47.5 ?
H2C C2 H2D . . 99.4 ?
O3' C2 H2E . . 109.5 ?
O3 C2 H2E . . 101.3 ?
H2A C2 H2E . . 100.0 ?
H2B C2 H2E . . 126.0 ?
H2C C2 H2E . . 16.6 ?
H2D C2 H2E . . 109.5 ?
O3' C2 H2F . . 109.5 ?
O3 C2 H2F . . 62.3 ?
H2A C2 H2F . . 47.2 ?
H2B C2 H2F . . 123.9 ?
H2C C2 H2F . . 126.0 ?
H2D C2 H2F . . 109.5 ?
H2E C2 H2F . . 109.5 ?
C5 C3 O4 . . 117.41(13) ?
C5 C3 C4 . . 130.16(14) ?
O4 C3 C4 . . 112.32(12) ?
C3 C4 H4A . . 109.5 ?
C3 C4 H4B . . 109.5 ?
H4A C4 H4B . . 109.5 ?
C3 C4 H4C . . 109.5 ?
H4A C4 H4C . . 109.5 ?
H4B C4 H4C . . 109.5 ?
C3 C5 C6 . . 125.23(13) ?
C3 C5 H5A . . 117.4 ?
C6 C5 H5A . . 117.4 ?
O5 C6 N1 . . 122.15(15) ?
O5 C6 C5 . . 124.98(14) ?
N1 C6 C5 . . 112.87(13) ?
N1 C7 H7A . . 109.5 ?
N1 C7 H7B . . 109.5 ?
H7A C7 H7B . . 109.5 ?
N1 C7 H7C . . 109.5 ?
H7A C7 H7C . . 109.5 ?
H7B C7 H7C . . 109.5 ?

loop_
_geom_bond_atom_site_label_1
_geom_bond_atom_site_label_2
_geom_bond_site_symmetry_2
_geom_bond_distance
_geom_bond_publ_flag
P1 O1 . 1.4472(14) ?
P1 O1' . 1.501(7) ?
P1 O2' . 1.536(6) ?
P1 O2 . 1.5503(14) ?
P1 O3 . 1.5536(13) ?
P1 O4 . 1.5775(11) ?
P1 O3' . 1.580(7) ?
O2 C1 . 1.439(2) ?
O3 C2 . 1.446(2) ?
O2' C1 . 1.551(7) ?
O3' C2 . 1.382(8) ?
O4 C3 . 1.4130(16) ?
O5 C6 . 1.2250(19) ?
N1 C6 . 1.340(2) ?
N1 C7 . 1.442(2) ?
N1 H1N . 0.8800 ?
C1 H1A . 0.9800 ?
C1 H1B . 0.9800 ?
C1 H1C . 0.9800 ?
C1 H1D . 0.9800 ?
C1 H1E . 0.9800 ?
C1 H1F . 0.9800 ?
C2 H2A . 0.9800 ?
C2 H2B . 0.9800 ?
C2 H2C . 0.9800 ?
C2 H2D . 0.9800 ?
C2 H2E . 0.9800 ?
C2 H2F . 0.9800 ?
C3 C5 . 1.321(2) ?
C3 C4 . 1.479(2) ?
C4 H4A . 0.9800 ?
C4 H4B . 0.9800 ?
C4 H4C . 0.9800 ?
C5 C6 . 1.487(2) ?
C5 H5A . 0.9500 ?
C7 H7A . 0.9800 ?
C7 H7B . 0.9800 ?
C7 H7C . 0.9800 ?

loop_
_geom_hbond_atom_site_label_D
_geom_hbond_atom_site_label_H
_geom_hbond_atom_site_label_A
_geom_hbond_site_symmetry_A
_geom_hbond_distance_DH
_geom_hbond_distance_HA
_geom_hbond_distance_DA
_geom_hbond_angle_DHA
_geom_hbond_publ_flag
N1 H1N O1 4_565 0.88 2.03 2.902(2) 169 y
C4 H4B O2 2_645 0.98 2.43 3.319(2) 151 y

loop_
_geom_torsion_atom_site_label_1
_geom_torsion_atom_site_label_2
_geom_torsion_atom_site_label_3
_geom_torsion_atom_site_label_4
_geom_torsion_site_symmetry_1
_geom_torsion_site_symmetry_2
_geom_torsion_site_symmetry_3
_geom_torsion_site_symmetry_4
_geom_torsion
_geom_torsion_publ_flag
O1 P1 O2 C1 . . . . -178.29(15) ?
O1' P1 O2 C1 . . . . 171.5(3) ?
O2' P1 O2 C1 . . . . -42.1(4) ?
O3 P1 O2 C1 . . . . -50.73(17) ?
O4 P1 O2 C1 . . . . 56.53(16) ?
O3' P1 O2 C1 . . . . -88.6(5) ?
O1 P1 O3 C2 . . . . -54.1(2) ?
O1' P1 O3 C2 . . . . -93.8(5) ?
O2' P1 O3 C2 . . . . 174.5(4) ?
O2 P1 O3 C2 . . . . -178.02(16) ?
O4 P1 O3 C2 . . . . 71.16(17) ?
O3' P1 O3 C2 . . . . -28.7(4) ?
O1 P1 O2' C1 . . . . 109.6(5) ?
O1' P1 O2' C1 . . . . 71.9(6) ?
O2 P1 O2' C1 . . . . 35.6(3) ?
O3 P1 O2' C1 . . . . -154.4(7) ?
O4 P1 O2' C1 . . . . -61.2(6) ?
O3' P1 O2' C1 . . . . -171.9(5) ?
O1 P1 O3' C2 . . . . -172.4(7) ?
O1' P1 O3' C2 . . . . 172.7(6) ?
O2' P1 O3' C2 . . . . 51.0(7) ?
O2 P1 O3' C2 . . . . 84.0(7) ?
O3 P1 O3' C2 . . . . 31.1(4) ?
O4 P1 O3' C2 . . . . -61.4(6) ?
O1 P1 O4 C3 . . . . -38.76(15) ?
O1' P1 O4 C3 . . . . 2.6(4) ?
O2' P1 O4 C3 . . . . 134.5(3) ?
O2 P1 O4 C3 . . . . 85.04(12) ?
O3 P1 O4 C3 . . . . -166.34(11) ?
O3' P1 O4 C3 . . . . -116.6(3) ?
P1 O2 C1 O2' . . . . 40.5(4) ?
P1 O2' C1 O2 . . . . -37.8(3) ?
P1 O3' C2 O3 . . . . -30.9(4) ?
P1 O3 C2 O3' . . . . 30.5(4) ?
P1 O4 C3 C5 . . . . -85.84(15) ?
P1 O4 C3 C4 . . . . 97.63(14) ?
O4 C3 C5 C6 . . . . -175.23(13) ?
C4 C3 C5 C6 . . . . 0.6(3) ?
C7 N1 C6 O5 . . . . 1.7(3) ?
C7 N1 C6 C5 . . . . -177.96(19) ?
C3 C5 C6 O5 . . . . 3.9(3) ?
C3 C5 C6 N1 . . . . -176.46(15) ?
